data_4110527
loop_
_publ_author_name
'Arjun Mendiratta'
'Christopher C. Cummins'
'Olga P. Kryatova'
'Elena V. Rybak-Akimova'
'James E. McDonough'
'Carl D. Hoff'

_publ_section_title
;
 Benzonitrile Extrusion from Molybdenum(IV) Ketimide Complexes Obtained
 via Radical C-E (E = O, S, Se) Bond Formation: Toward a New Nitrogen Atom
 Transfer Reaction
;
_journal_name_full 'Journal of the American Chemical Society'
_journal_page_first 4881
_journal_page_last 4891
_journal_paper_doi 10.1021/ja0587796
_journal_volume 128
_journal_year 2006
_chemical_formula_sum 'C42 H54 F5 Mo N3 S'
_chemical_formula_weight 823.88
_chemical_name_systematic
; 
 ? 
;
_space_group_IT_number 14
_symmetry_cell_setting monoclinic
_symmetry_space_group_name_Hall '-P 2ybc'
_symmetry_space_group_name_H-M 'P 1 21/c 1'
_atom_sites_solution_hydrogens geom
_atom_sites_solution_primary direct
_atom_sites_solution_secondary difmap
_audit_creation_method SHELXL-97
_cell_angle_alpha 90.00
_cell_angle_beta 105.5280(10)
_cell_angle_gamma 90.00
_cell_formula_units_Z 4
_cell_length_a 11.0092(6)
_cell_length_b 18.7121(11)
_cell_length_c 20.1675(11)
_cell_measurement_reflns_used 8468
_cell_measurement_temperature 193(2)
_cell_measurement_theta_max 28.24
_cell_measurement_theta_min 2.21
_cell_volume 4003.0(4)
_computing_cell_refinement 'SAINT 5 (Bruker-AXS, 2003)'
_computing_data_collection 'SMART 5 (Bruker-AXS, 2003)'
_computing_data_reduction 'SAINT 5 (Bruker-AXS, 2003)'
_computing_molecular_graphics 'Bruker SHELXTL'
_computing_publication_material 'Bruker SHELXTL'
_computing_structure_refinement 'SHELXL-97 (Sheldrick, 1997)'
_computing_structure_solution 'SHELXS-97 (Sheldrick, 1990)'
_diffrn_ambient_temperature 193(2)
_diffrn_measured_fraction_theta_full 0.996
_diffrn_measured_fraction_theta_max 0.996
_diffrn_measurement_device_type 'Bruker Smart CCD'
_diffrn_measurement_method 'omega scans'
_diffrn_radiation_monochromator graphite
_diffrn_radiation_source 'fine-focus sealed tube'
_diffrn_radiation_type MoK\a
_diffrn_radiation_wavelength 0.71073
_diffrn_reflns_av_R_equivalents 0.0476
_diffrn_reflns_av_sigmaI/netI 0.0617
_diffrn_reflns_limit_h_max 14
_diffrn_reflns_limit_h_min -14
_diffrn_reflns_limit_k_max 24
_diffrn_reflns_limit_k_min -19
_diffrn_reflns_limit_l_max 26
_diffrn_reflns_limit_l_min -20
_diffrn_reflns_number 24499
_diffrn_reflns_theta_full 27.48
_diffrn_reflns_theta_max 27.48
_diffrn_reflns_theta_min 1.51
_exptl_absorpt_coefficient_mu 0.436
_exptl_absorpt_correction_T_max 0.8950
_exptl_absorpt_correction_T_min 0.8766
_exptl_absorpt_correction_type multi-scan
_exptl_absorpt_process_details sadabs
_exptl_crystal_colour purple
_exptl_crystal_density_diffrn 1.367
_exptl_crystal_description block
_exptl_crystal_F_000 1720
_exptl_crystal_size_max 0.30
_exptl_crystal_size_mid 0.25
_exptl_crystal_size_min 0.25
_refine_diff_density_max 0.711
_refine_diff_density_min -1.477
_refine_diff_density_rms 0.096
_refine_ls_extinction_method none
_refine_ls_goodness_of_fit_ref 1.201
_refine_ls_hydrogen_treatment constr
_refine_ls_matrix_type full
_refine_ls_number_parameters 483
_refine_ls_number_reflns 9142
_refine_ls_number_restraints 0
_refine_ls_restrained_S_all 1.201
_refine_ls_R_factor_all 0.0970
_refine_ls_R_factor_gt 0.0764
_refine_ls_shift/su_max 0.001
_refine_ls_shift/su_mean 0.000
_refine_ls_structure_factor_coef Fsqd
_refine_ls_weighting_details 'calc w=1/[\s^2^(Fo^2^)+(0.0449P)^2^+8.1070P] where P=(Fo^2^+2Fc^2^)/3'
_refine_ls_weighting_scheme calc
_refine_ls_wR_factor_gt 0.1393
_refine_ls_wR_factor_ref 0.1470
_reflns_number_gt 7675
_reflns_number_total 9142
_reflns_threshold_expression >2sigma(I)
_cod_data_source_file ja0587796si20060205_113208_1.cif
_cod_data_source_block 03302
_cod_database_code 4110527

loop_
_symmetry_equiv_pos_as_xyz
'x, y, z'
'-x, y+1/2, -z+1/2'
'-x, -y, -z'
'x, -y-1/2, z-1/2'

loop_
_atom_site_label
_atom_site_type_symbol
_atom_site_fract_x
_atom_site_fract_y
_atom_site_fract_z
_atom_site_U_iso_or_equiv
_atom_site_adp_type
_atom_site_occupancy
_atom_site_symmetry_multiplicity
_atom_site_calc_flag
_atom_site_refinement_flags
Mo1 Mo 0.00808(3) 0.306394(18) 0.388945(17) 0.02005(10) Uani 1 1 d .
S4 S 0.03261(11) 0.42451(6) 0.42299(6) 0.0288(2) Uani 1 1 d .
N2 N -0.1463(3) 0.30364(19) 0.31130(17) 0.0255(7) Uani 1 1 d .
N3 N -0.0243(3) 0.24508(18) 0.46023(17) 0.0244(7) Uani 1 1 d .
N1 N 0.1547(3) 0.28988(17) 0.35504(17) 0.0242(7) Uani 1 1 d .
F421 F 0.2337(3) 0.53079(14) 0.42104(14) 0.0444(7) Uani 1 1 d .
C26 C -0.0854(5) 0.1978(2) 0.2559(2) 0.0331(10) Uani 1 1 d .
H26A H -0.0171 0.2245 0.2481 0.040 Uiso 1 1 calc R
F431 F 0.4397(3) 0.56465(15) 0.52058(17) 0.0507(8) Uani 1 1 d .
F461 F 0.1276(3) 0.35956(17) 0.56780(15) 0.0553(9) Uani 1 1 d .
C32 C 0.0094(4) 0.1207(2) 0.4295(2) 0.0292(10) Uani 1 1 d .
H32A H -0.0600 0.1253 0.3899 0.035 Uiso 1 1 calc R
C17 C 0.2013(4) 0.3264(2) 0.2996(2) 0.0288(10) Uani 1 1 d .
C31 C 0.0461(4) 0.1788(2) 0.4730(2) 0.0237(9) Uani 1 1 d .
C41 C 0.1721(4) 0.4435(2) 0.4895(2) 0.0262(9) Uani 1 1 d .
C21 C -0.1693(4) 0.2307(2) 0.2870(2) 0.0253(9) Uani 1 1 d .
C33 C 0.0731(5) 0.0561(2) 0.4432(2) 0.0325(10) Uani 1 1 d .
C34 C 0.1715(5) 0.0496(2) 0.5019(2) 0.0333(10) Uani 1 1 d .
H34A H 0.2133 0.0050 0.5124 0.040 Uiso 1 1 calc R
C11 C 0.2502(4) 0.2472(2) 0.4008(2) 0.0271(9) Uani 1 1 d .
C37 C -0.1254(4) 0.2505(2) 0.4981(2) 0.0300(10) Uani 1 1 d .
C35 C 0.2107(4) 0.1074(2) 0.5462(2) 0.0299(10) Uani 1 1 d .
C22 C -0.2699(4) 0.1906(3) 0.2971(2) 0.0336(10) Uani 1 1 d .
H22A H -0.3280 0.2124 0.3182 0.040 Uiso 1 1 calc R
C38 C -0.1902(6) 0.3230(3) 0.4818(3) 0.0582(17) Uani 1 1 d .
H38A H -0.1279 0.3612 0.4965 0.087 Uiso 1 1 calc R
H38B H -0.2557 0.3275 0.5062 0.087 Uiso 1 1 calc R
H38C H -0.2287 0.3268 0.4321 0.087 Uiso 1 1 calc R
C46 C 0.2020(5) 0.4108(3) 0.5536(2) 0.0360(11) Uani 1 1 d .
C310 C -0.2206(5) 0.1898(3) 0.4765(3) 0.0467(13) Uani 1 1 d .
H31A H -0.2583 0.1918 0.4267 0.070 Uiso 1 1 calc R
H31B H -0.2869 0.1948 0.5004 0.070 Uiso 1 1 calc R
H31C H -0.1777 0.1439 0.4887 0.070 Uiso 1 1 calc R
F441 F 0.4924(3) 0.49628(19) 0.64284(18) 0.0685(10) Uani 1 1 d .
C36 C 0.1490(4) 0.1716(2) 0.5309(2) 0.0283(9) Uani 1 1 d .
H36A H 0.1766 0.2117 0.5600 0.034 Uiso 1 1 calc R
C16 C 0.3271(4) 0.2784(3) 0.4597(2) 0.0315(10) Uani 1 1 d .
H16A H 0.3129 0.3266 0.4702 0.038 Uiso 1 1 calc R
F451 F 0.3330(4) 0.3942(2) 0.66597(16) 0.0717(11) Uani 1 1 d .
C42 C 0.2552(4) 0.4956(2) 0.4809(2) 0.0303(10) Uani 1 1 d .
C18 C 0.0941(5) 0.3693(3) 0.2534(2) 0.0349(11) Uani 1 1 d .
H18A H 0.0241 0.3371 0.2324 0.052 Uiso 1 1 calc R
H18B H 0.1238 0.3927 0.2172 0.052 Uiso 1 1 calc R
H18C H 0.0654 0.4055 0.2809 0.052 Uiso 1 1 calc R
C27 C -0.2455(4) 0.3566(2) 0.2735(2) 0.0321(10) Uani 1 1 d .
C28 C -0.2083(5) 0.4315(3) 0.2986(3) 0.0412(12) Uani 1 1 d .
H28A H -0.2060 0.4352 0.3473 0.062 Uiso 1 1 calc R
H28B H -0.2699 0.4655 0.2718 0.062 Uiso 1 1 calc R
H28C H -0.1247 0.4424 0.2927 0.062 Uiso 1 1 calc R
C19 C 0.3079(5) 0.3783(3) 0.3316(2) 0.0379(11) Uani 1 1 d .
H19A H 0.2782 0.4135 0.3596 0.057 Uiso 1 1 calc R
H19B H 0.3349 0.4028 0.2950 0.057 Uiso 1 1 calc R
H19C H 0.3792 0.3517 0.3607 0.057 Uiso 1 1 calc R
C23 C -0.2866(5) 0.1195(3) 0.2770(2) 0.0380(12) Uani 1 1 d .
C25 C -0.0999(5) 0.1258(2) 0.2361(2) 0.0369(11) Uani 1 1 d .
C39 C -0.0708(5) 0.2448(3) 0.5760(2) 0.0414(12) Uani 1 1 d .
H39A H -0.0351 0.1969 0.5876 0.062 Uiso 1 1 calc R
H39B H -0.1377 0.2530 0.5988 0.062 Uiso 1 1 calc R
H39C H -0.0044 0.2807 0.5914 0.062 Uiso 1 1 calc R
C24 C -0.2020(5) 0.0880(2) 0.2463(2) 0.0396(12) Uani 1 1 d .
H24A H -0.2138 0.0396 0.2320 0.047 Uiso 1 1 calc R
C210 C -0.3777(5) 0.3424(3) 0.2822(3) 0.0506(14) Uani 1 1 d .
H21A H -0.3728 0.3378 0.3312 0.076 Uiso 1 1 calc R
H21B H -0.4111 0.2981 0.2583 0.076 Uiso 1 1 calc R
H21C H -0.4334 0.3823 0.2626 0.076 Uiso 1 1 calc R
C12 C 0.2692(5) 0.1761(2) 0.3858(3) 0.0364(11) Uani 1 1 d .
H12A H 0.2145 0.1542 0.3465 0.044 Uiso 1 1 calc R
C110 C 0.2493(5) 0.2718(3) 0.2564(3) 0.0406(12) Uani 1 1 d .
H11A H 0.3217 0.2463 0.2857 0.061 Uiso 1 1 calc R
H11B H 0.2751 0.2965 0.2195 0.061 Uiso 1 1 calc R
H11C H 0.1821 0.2377 0.2363 0.061 Uiso 1 1 calc R
C14 C 0.4437(5) 0.1699(3) 0.4856(3) 0.0525(16) Uani 1 1 d .
H14A H 0.5114 0.1434 0.5140 0.063 Uiso 1 1 calc R
C13 C 0.3670(5) 0.1369(3) 0.4275(3) 0.0462(14) Uani 1 1 d .
C43 C 0.3613(4) 0.5136(2) 0.5317(3) 0.0352(11) Uani 1 1 d .
C29 C -0.2541(5) 0.3536(3) 0.1966(2) 0.0460(13) Uani 1 1 d .
H29A H -0.3193 0.3869 0.1718 0.069 Uiso 1 1 calc R
H29B H -0.2759 0.3050 0.1796 0.069 Uiso 1 1 calc R
H29C H -0.1727 0.3671 0.1893 0.069 Uiso 1 1 calc R
C44 C 0.3881(5) 0.4795(3) 0.5934(3) 0.0421(12) Uani 1 1 d .
C231 C -0.3927(6) 0.0779(3) 0.2929(3) 0.0567(16) Uani 1 1 d .
H23A H -0.4066 0.0337 0.2660 0.085 Uiso 1 1 calc R
H23B H -0.4698 0.1068 0.2810 0.085 Uiso 1 1 calc R
H23C H -0.3707 0.0664 0.3421 0.085 Uiso 1 1 calc R
C15 C 0.4258(4) 0.2397(3) 0.5038(3) 0.0426(13) Uani 1 1 d .
C351 C 0.3214(5) 0.0996(3) 0.6094(2) 0.0415(12) Uani 1 1 d .
H35A H 0.3598 0.1465 0.6227 0.062 Uiso 1 1 calc R
H35B H 0.3840 0.0673 0.5991 0.062 Uiso 1 1 calc R
H35C H 0.2919 0.0800 0.6474 0.062 Uiso 1 1 calc R
C151 C 0.5053(6) 0.2744(4) 0.5679(3) 0.0669(19) Uani 1 1 d .
H15A H 0.4588 0.2751 0.6031 0.100 Uiso 1 1 calc R
H15B H 0.5253 0.3235 0.5575 0.100 Uiso 1 1 calc R
H15C H 0.5836 0.2473 0.5850 0.100 Uiso 1 1 calc R
C45 C 0.3085(5) 0.4276(3) 0.6052(3) 0.0448(13) Uani 1 1 d .
C251 C -0.0044(6) 0.0908(3) 0.2056(3) 0.0516(15) Uani 1 1 d .
H25A H -0.0354 0.0437 0.1875 0.077 Uiso 1 1 calc R
H25B H 0.0753 0.0853 0.2413 0.077 Uiso 1 1 calc R
H25C H 0.0091 0.1206 0.1683 0.077 Uiso 1 1 calc R
C331 C 0.0339(5) -0.0063(3) 0.3942(3) 0.0432(13) Uani 1 1 d .
H33A H -0.0371 0.0080 0.3558 0.065 Uiso 0.50 1 calc PR
H33B H 0.0086 -0.0465 0.4186 0.065 Uiso 0.50 1 calc PR
H33C H 0.1050 -0.0207 0.3766 0.065 Uiso 0.50 1 calc PR
H33D H 0.0881 -0.0475 0.4116 0.065 Uiso 0.50 1 calc PR
H33E H 0.0425 0.0071 0.3487 0.065 Uiso 0.50 1 calc PR
H33F H -0.0540 -0.0187 0.3907 0.065 Uiso 0.50 1 calc PR
C131 C 0.3902(7) 0.0607(3) 0.4104(4) 0.072(2) Uani 1 1 d .
H13A H 0.3487 0.0285 0.4358 0.108 Uiso 1 1 calc R
H13B H 0.4810 0.0513 0.4235 0.108 Uiso 1 1 calc R
H13C H 0.3559 0.0528 0.3609 0.108 Uiso 1 1 calc R

loop_
_atom_site_aniso_label
_atom_site_aniso_U_11
_atom_site_aniso_U_22
_atom_site_aniso_U_33
_atom_site_aniso_U_23
_atom_site_aniso_U_13
_atom_site_aniso_U_12
Mo1 0.02210(18) 0.01655(16) 0.02160(17) -0.00085(14) 0.00600(12) -0.00151(15)
S4 0.0315(6) 0.0203(5) 0.0309(6) -0.0031(4) 0.0017(5) 0.0001(4)
N2 0.0248(18) 0.0208(17) 0.0285(17) -0.0019(15) 0.0027(14) 0.0007(15)
N3 0.031(2) 0.0198(17) 0.0255(18) -0.0012(14) 0.0133(15) 0.0005(15)
N1 0.0242(18) 0.0216(18) 0.0270(18) 0.0026(13) 0.0069(15) 0.0020(14)
F421 0.0575(19) 0.0299(15) 0.0441(16) 0.0062(12) 0.0103(14) -0.0088(13)
C26 0.046(3) 0.026(2) 0.026(2) -0.0014(18) 0.008(2) -0.006(2)
F431 0.0404(17) 0.0372(17) 0.074(2) -0.0027(15) 0.0139(16) -0.0153(13)
F461 0.067(2) 0.057(2) 0.0381(16) 0.0033(14) 0.0066(15) -0.0345(17)
C32 0.033(3) 0.027(2) 0.029(2) 0.0059(18) 0.0120(19) -0.0007(19)
C17 0.032(2) 0.026(2) 0.030(2) 0.0051(17) 0.0122(19) -0.0012(18)
C31 0.026(2) 0.015(2) 0.032(2) 0.0010(16) 0.0125(18) 0.0006(16)
C41 0.025(2) 0.019(2) 0.033(2) -0.0063(17) 0.0070(18) -0.0013(17)
C21 0.031(2) 0.022(2) 0.0186(19) -0.0014(16) -0.0010(17) -0.0037(18)
C33 0.040(3) 0.025(2) 0.039(3) 0.0000(19) 0.021(2) -0.001(2)
C34 0.045(3) 0.021(2) 0.040(3) 0.0079(19) 0.022(2) 0.008(2)
C11 0.025(2) 0.026(2) 0.034(2) 0.0046(18) 0.0133(19) 0.0000(18)
C37 0.030(2) 0.031(2) 0.034(2) 0.0012(19) 0.0168(19) 0.0014(19)
C35 0.037(3) 0.030(2) 0.026(2) 0.0069(18) 0.0144(19) 0.006(2)
C22 0.033(2) 0.035(2) 0.028(2) 0.002(2) 0.0013(19) -0.002(2)
C38 0.069(4) 0.049(4) 0.075(4) 0.021(3) 0.051(4) 0.026(3)
C46 0.041(3) 0.034(3) 0.033(2) -0.004(2) 0.011(2) -0.011(2)
C310 0.037(3) 0.061(4) 0.046(3) -0.011(3) 0.018(2) -0.012(3)
F441 0.055(2) 0.069(2) 0.063(2) 0.0015(18) -0.0171(17) -0.0253(18)
C36 0.034(3) 0.024(2) 0.029(2) -0.0002(17) 0.0122(19) -0.0001(18)
C16 0.021(2) 0.037(3) 0.038(2) 0.007(2) 0.0090(19) 0.0029(19)
F451 0.083(3) 0.079(3) 0.0352(17) 0.0148(16) -0.0144(17) -0.034(2)
C42 0.037(3) 0.021(2) 0.033(2) -0.0028(18) 0.010(2) 0.0038(19)
C18 0.037(3) 0.038(3) 0.032(2) 0.011(2) 0.012(2) 0.000(2)
C27 0.030(2) 0.028(2) 0.034(2) 0.0016(19) 0.000(2) 0.0052(19)
C28 0.031(3) 0.029(3) 0.053(3) 0.000(2) -0.006(2) 0.006(2)
C19 0.036(3) 0.038(3) 0.040(3) 0.009(2) 0.012(2) -0.010(2)
C23 0.048(3) 0.031(3) 0.029(2) 0.0018(19) -0.001(2) -0.017(2)
C25 0.059(3) 0.027(2) 0.023(2) -0.0023(18) 0.008(2) 0.000(2)
C39 0.046(3) 0.048(3) 0.038(3) -0.009(2) 0.025(2) -0.014(2)
C24 0.059(3) 0.020(2) 0.031(2) -0.0014(18) -0.003(2) -0.012(2)
C210 0.035(3) 0.048(3) 0.067(4) 0.008(3) 0.012(3) 0.012(2)
C12 0.046(3) 0.025(2) 0.047(3) 0.007(2) 0.028(2) 0.006(2)
C110 0.053(3) 0.038(3) 0.039(3) 0.002(2) 0.028(2) 0.000(2)
C14 0.033(3) 0.057(4) 0.075(4) 0.040(3) 0.026(3) 0.020(3)
C13 0.046(3) 0.037(3) 0.068(4) 0.018(3) 0.036(3) 0.014(2)
C43 0.031(3) 0.024(2) 0.052(3) -0.007(2) 0.012(2) -0.0050(19)
C29 0.051(3) 0.045(3) 0.034(3) 0.004(2) -0.003(2) 0.010(3)
C44 0.033(3) 0.044(3) 0.044(3) -0.004(2) -0.001(2) -0.006(2)
C231 0.066(4) 0.044(3) 0.053(3) 0.003(3) 0.006(3) -0.023(3)
C15 0.022(2) 0.059(3) 0.045(3) 0.024(3) 0.005(2) 0.003(2)
C351 0.044(3) 0.043(3) 0.035(3) 0.008(2) 0.008(2) 0.011(2)
C151 0.040(3) 0.092(5) 0.058(4) 0.028(4) -0.004(3) 0.000(3)
C45 0.054(3) 0.043(3) 0.032(3) 0.000(2) 0.001(2) -0.011(3)
C251 0.073(4) 0.035(3) 0.051(3) -0.012(2) 0.022(3) 0.004(3)
C331 0.061(4) 0.023(2) 0.048(3) -0.004(2) 0.020(3) -0.002(2)
C131 0.089(5) 0.041(3) 0.112(6) 0.023(3) 0.070(5) 0.032(3)

loop_
_atom_type_symbol
_atom_type_description
_atom_type_scat_dispersion_real
_atom_type_scat_dispersion_imag
_atom_type_scat_source
C C 0.0033 0.0016 'International Tables Vol C Tables 4.2.6.8 and 6.1.1.4'
H H 0.0000 0.0000 'International Tables Vol C Tables 4.2.6.8 and 6.1.1.4'
N N 0.0061 0.0033 'International Tables Vol C Tables 4.2.6.8 and 6.1.1.4'
F F 0.0171 0.0103 'International Tables Vol C Tables 4.2.6.8 and 6.1.1.4'
S S 0.1246 0.1234 'International Tables Vol C Tables 4.2.6.8 and 6.1.1.4'
Mo Mo -1.6832 0.6857 'International Tables Vol C Tables 4.2.6.8 and 6.1.1.4'

loop_
_geom_angle_atom_site_label_1
_geom_angle_atom_site_label_2
_geom_angle_atom_site_label_3
_geom_angle
N1 Mo1 N3 120.07(14)
N1 Mo1 N2 109.65(14)
N3 Mo1 N2 106.32(15)
N1 Mo1 S4 102.43(10)
N3 Mo1 S4 112.01(10)
N2 Mo1 S4 105.52(11)
C41 S4 Mo1 115.05(14)
C21 N2 C27 114.0(3)
C21 N2 Mo1 109.1(3)
C27 N2 Mo1 136.8(3)
C31 N3 C37 113.5(3)
C31 N3 Mo1 116.2(3)
C37 N3 Mo1 129.7(3)
C11 N1 C17 113.0(3)
C11 N1 Mo1 113.3(3)
C17 N1 Mo1 131.9(3)
C21 C26 C25 121.1(4)
C31 C32 C33 120.7(4)
N1 C17 C18 109.3(3)
N1 C17 C110 110.9(4)
C18 C17 C110 109.5(4)
N1 C17 C19 110.5(4)
C18 C17 C19 107.9(4)
C110 C17 C19 108.7(4)
C32 C31 C36 119.1(4)
C32 C31 N3 120.4(4)
C36 C31 N3 120.4(4)
C42 C41 C46 115.4(4)
C42 C41 S4 120.9(3)
C46 C41 S4 123.7(3)
C26 C21 C22 118.4(4)
C26 C21 N2 119.5(4)
C22 C21 N2 122.0(4)
C34 C33 C32 119.1(4)
C34 C33 C331 120.9(4)
C32 C33 C331 120.0(4)
C33 C34 C35 121.3(4)
C16 C11 C12 119.7(4)
C16 C11 N1 119.2(4)
C12 C11 N1 121.1(4)
N3 C37 C38 108.4(4)
N3 C37 C310 110.4(4)
C38 C37 C310 110.7(5)
N3 C37 C39 111.9(4)
C38 C37 C39 108.5(4)
C310 C37 C39 106.9(4)
C36 C35 C34 118.9(4)
C36 C35 C351 120.7(4)
C34 C35 C351 120.3(4)
C23 C22 C21 121.3(5)
F461 C46 C45 116.5(4)
F461 C46 C41 120.5(4)
C45 C46 C41 123.0(4)
C35 C36 C31 120.8(4)
C11 C16 C15 121.0(5)
F421 C42 C43 117.4(4)
F421 C42 C41 119.9(4)
C43 C42 C41 122.7(4)
C28 C27 N2 110.1(4)
C28 C27 C29 108.1(4)
N2 C27 C29 109.0(4)
C28 C27 C210 107.6(4)
N2 C27 C210 114.0(4)
C29 C27 C210 107.8(4)
C24 C23 C22 119.2(4)
C24 C23 C231 121.9(5)
C22 C23 C231 118.8(5)
C24 C25 C26 118.7(5)
C24 C25 C251 121.4(4)
C26 C25 C251 119.8(5)
C23 C24 C25 121.3(4)
C13 C12 C11 120.7(5)
C15 C14 C13 123.0(5)
C12 C13 C14 118.3(5)
C12 C13 C131 121.0(6)
C14 C13 C131 120.7(5)
F431 C43 C44 119.7(4)
F431 C43 C42 120.3(4)
C44 C43 C42 120.0(4)
F441 C44 C43 120.2(5)
F441 C44 C45 119.7(5)
C43 C44 C45 120.0(5)
C14 C15 C16 117.3(5)
C14 C15 C151 123.0(5)
C16 C15 C151 119.8(5)
F451 C45 C44 120.7(5)
F451 C45 C46 120.4(5)
C44 C45 C46 118.9(5)

loop_
_geom_bond_atom_site_label_1
_geom_bond_atom_site_label_2
_geom_bond_distance
Mo1 N1 1.939(3)
Mo1 N3 1.945(3)
Mo1 N2 1.979(3)
Mo1 S4 2.3087(11)
S4 C41 1.783(4)
N2 C21 1.449(5)
N2 C27 1.520(5)
N3 C31 1.449(5)
N3 C37 1.512(5)
N1 C11 1.441(5)
N1 C17 1.512(5)
F421 C42 1.340(5)
C26 C21 1.391(6)
C26 C25 1.402(6)
F431 C43 1.346(5)
F461 C46 1.342(5)
C32 C31 1.387(6)
C32 C33 1.389(6)
C17 C18 1.521(6)
C17 C110 1.526(6)
C17 C19 1.527(6)
C31 C36 1.398(6)
C41 C42 1.378(6)
C41 C46 1.388(6)
C21 C22 1.397(6)
C33 C34 1.379(7)
C33 C331 1.515(6)
C34 C35 1.396(6)
C11 C16 1.389(6)
C11 C12 1.393(6)
C37 C38 1.526(7)
C37 C310 1.528(7)
C37 C39 1.529(6)
C35 C36 1.374(6)
C35 C351 1.517(6)
C22 C23 1.388(7)
C46 C45 1.379(7)
F441 C44 1.342(6)
C16 C15 1.407(6)
F451 C45 1.338(6)
C42 C43 1.374(6)
C27 C28 1.509(6)
C27 C29 1.528(7)
C27 C210 1.535(7)
C23 C24 1.380(7)
C23 C231 1.508(7)
C25 C24 1.390(7)
C25 C251 1.502(7)
C12 C13 1.385(7)
C14 C15 1.385(8)
C14 C13 1.392(9)
C13 C131 1.505(8)
C43 C44 1.358(7)
C44 C45 1.370(7)
C15 C151 1.501(8)
